data_7224802
loop_
_publ_author_name
'Bermejo, Elena'
'Casti\~neiras, Alfonso'
'Garc\'ia-Santos, Isabel'
'Rodr\'iguez-Riob\'o, Ra\'ul'

_publ_section_title
;
 In situ generation of functionalized 1,2,4-triazole-5-thiones containing
 pyridine or pyrazine moieties and their coordination to HgII
;
_journal_issue 19
_journal_name_full CrystEngComm
_journal_page_first 3428
_journal_paper_doi 10.1039/C6CE00338A
_journal_volume 18
_journal_year 2016
_chemical_formula_moiety 'C8 H8 N4 S'
_chemical_formula_sum 'C8 H8 N4 S'
_chemical_formula_weight 192.24
_chemical_name_systematic
;
 ?
;
_space_group_crystal_system monoclinic
_space_group_IT_number 14
_space_group_name_Hall '-P 2ybc'
_space_group_name_H-M_alt 'P 1 21/c 1'
_symmetry_space_group_name_Hall '-P 2ybc'
_symmetry_space_group_name_H-M 'P 1 21/c 1'
_atom_sites_solution_hydrogens difmap
_atom_sites_solution_primary direct
_atom_sites_solution_secondary difmap
_audit_creation_method SHELXL-2013
_audit_update_record
;
2016-02-06 deposited with the CCDC.
2016-04-04 downloaded from the CCDC.
;
_cell_angle_alpha 90
_cell_angle_beta 91.41(2)
_cell_angle_gamma 90
_cell_formula_units_Z 4
_cell_length_a 11.447(4)
_cell_length_b 5.0219(9)
_cell_length_c 15.967(3)
_cell_measurement_reflns_used 25
_cell_measurement_temperature 293(2)
_cell_measurement_theta_max 46.99
_cell_measurement_theta_min 21.32
_cell_volume 917.6(4)
_computing_cell_refinement 'CAD4-Express Software (Nonius, 1997)'
_computing_data_collection 'CAD4-Express Software (Nonius, 1997)'
_computing_data_reduction 'GENHKL (Kretchmar, 1997)'
_computing_molecular_graphics 'PLATON (Spek, 2004)'
_computing_publication_material 'SHELXL-2013 (Sheldrick, 2013)'
_computing_structure_refinement 'SHELXL-2013 (Sheldrick, 2013)'
_computing_structure_solution 'SHELXS-97 (Sheldrick, 1990)'
_diffrn_ambient_temperature 293(2)
_diffrn_measured_fraction_theta_full 0.999
_diffrn_measured_fraction_theta_max 0.998
_diffrn_measurement_device_type 'Enraf Nonius, MACH3'
_diffrn_measurement_method 'omega scans'
_diffrn_radiation_type CuK\a
_diffrn_radiation_wavelength 1.54184
_diffrn_reflns_av_R_equivalents 0.0108
_diffrn_reflns_av_unetI/netI 0.0283
_diffrn_reflns_Laue_measured_fraction_full 0.999
_diffrn_reflns_Laue_measured_fraction_max 0.998
_diffrn_reflns_limit_h_max 14
_diffrn_reflns_limit_h_min -14
_diffrn_reflns_limit_k_max 6
_diffrn_reflns_limit_k_min 0
_diffrn_reflns_limit_l_max 19
_diffrn_reflns_limit_l_min 0
_diffrn_reflns_number 1967
_diffrn_reflns_point_group_measured_fraction_full 0.999
_diffrn_reflns_point_group_measured_fraction_max 0.998
_diffrn_reflns_theta_full 67.684
_diffrn_reflns_theta_max 75.049
_diffrn_reflns_theta_min 3.863
_diffrn_source 'fine-focus sealed tube'
_exptl_absorpt_coefficient_mu 2.784
_exptl_absorpt_correction_T_max 1.000
_exptl_absorpt_correction_T_min 0.379
_exptl_absorpt_correction_type psi-scan
_exptl_absorpt_process_details '(North, Phillips & Mathews, 1968)'
_exptl_crystal_colour Yellow
_exptl_crystal_density_diffrn 1.392
_exptl_crystal_description needle
_exptl_crystal_F_000 400
_exptl_crystal_size_max 0.620
_exptl_crystal_size_mid 0.140
_exptl_crystal_size_min 0.120
_refine_diff_density_max 0.409
_refine_diff_density_min -0.523
_refine_diff_density_rms 0.081
_refine_ls_extinction_method none
_refine_ls_goodness_of_fit_ref 1.040
_refine_ls_hydrogen_treatment mixed
_refine_ls_matrix_type full
_refine_ls_number_parameters 121
_refine_ls_number_reflns 1890
_refine_ls_number_restraints 0
_refine_ls_restrained_S_all 1.040
_refine_ls_R_factor_all 0.0878
_refine_ls_R_factor_gt 0.0581
_refine_ls_shift/su_max 0.000
_refine_ls_shift/su_mean 0.000
_refine_ls_structure_factor_coef Fsqd
_refine_ls_weighting_details 'w=1/[\s^2^(Fo^2^)+(0.1167P)^2^+0.0864P] where P=(Fo^2^+2Fc^2^)/3'
_refine_ls_weighting_scheme calc
_refine_ls_wR_factor_gt 0.1533
_refine_ls_wR_factor_ref 0.1751
_reflns_Friedel_coverage 0.000
_reflns_number_gt 1353
_reflns_number_total 1890
_reflns_threshold_expression 'I > 2\s(I)'
_cod_data_source_file c6ce00338a2.cif
_cod_data_source_block 05gs06
_cod_depositor_comments 'Adding full bibliography for 7224802--7224809.cif.'
_cod_database_code 7224802
_shelx_space_group_comment
;
The symmetry employed for this shelxl refinement is uniquely defined
by the following loop, which should always be used as a source of
symmetry information in preference to the above space-group names.
They are only intended as comments.
;
_shelx_estimated_absorpt_t_min 0.277
_shelx_estimated_absorpt_t_max 0.731

loop_
_space_group_symop_operation_xyz
'x, y, z'
'-x, y+1/2, -z+1/2'
'-x, -y, -z'
'x, -y-1/2, z-1/2'

loop_
_atom_site_label
_atom_site_type_symbol
_atom_site_fract_x
_atom_site_fract_y
_atom_site_fract_z
_atom_site_U_iso_or_equiv
_atom_site_adp_type
_atom_site_occupancy
_atom_site_site_symmetry_order
_atom_site_calc_flag
_atom_site_refinement_flags_posn
_atom_site_refinement_flags_adp
S1 S 0.19838(7) -0.05011(17) 0.53621(5) 0.0574(3) Uani 1 1 d . .
N11 N 0.3501(2) 0.7220(6) 0.30338(19) 0.0625(7) Uani 1 1 d . .
N12 N 0.0767(2) 0.4519(6) 0.36981(17) 0.0560(6) Uani 1 1 d . .
N13 N 0.0681(2) 0.2564(6) 0.42923(16) 0.0569(6) Uani 1 1 d . .
H13A H -0.008(3) 0.178(7) 0.438(2) 0.068 Uiso 1 1 d . U
N14 N 0.25208(18) 0.3387(5) 0.42218(13) 0.0447(5) Uani 1 1 d . .
C11 C 0.3889(3) 0.9046(7) 0.2490(2) 0.0694(10) Uani 1 1 d . .
H11 H 0.4703 0.9095 0.2479 0.083 Uiso 1 1 d R U
C12 C 0.3186(3) 1.0641(7) 0.2004(2) 0.0619(8) Uani 1 1 d . .
H12 H 0.3542 1.2017 0.1601 0.074 Uiso 1 1 d R U
C13 C 0.1992(3) 1.0371(7) 0.2071(2) 0.0609(8) Uani 1 1 d . .
H13 H 0.1512 1.1319 0.1733 0.073 Uiso 1 1 d R U
C14 C 0.1560(3) 0.8532(7) 0.26160(19) 0.0565(7) Uani 1 1 d . .
H14 H 0.0697 0.8206 0.2613 0.068 Uiso 1 1 d R U
C15 C 0.2344(2) 0.7000(6) 0.30910(17) 0.0460(6) Uani 1 1 d . .
C16 C 0.1891(2) 0.4998(6) 0.36665(17) 0.0459(6) Uani 1 1 d . .
C17 C 0.1711(2) 0.1825(6) 0.46274(17) 0.0486(6) Uani 1 1 d . .
C18 C 0.3747(2) 0.3375(8) 0.4433(2) 0.0647(9) Uani 1 1 d . .
H18A H 0.3902 0.4860 0.4719 0.097 Uiso 1 1 d R U
H18B H 0.4191 0.3213 0.4003 0.097 Uiso 1 1 d R U
H18C H 0.3949 0.1777 0.4822 0.097 Uiso 1 1 d R U

loop_
_atom_site_aniso_label
_atom_site_aniso_U_11
_atom_site_aniso_U_22
_atom_site_aniso_U_33
_atom_site_aniso_U_23
_atom_site_aniso_U_13
_atom_site_aniso_U_12
S1 0.0622(5) 0.0561(5) 0.0539(4) 0.0053(3) 0.0012(3) -0.0052(3)
N11 0.0492(13) 0.0592(16) 0.0793(18) 0.0141(14) 0.0072(12) -0.0005(12)
N12 0.0462(12) 0.0620(16) 0.0596(14) 0.0108(13) 0.0001(10) -0.0068(11)
N13 0.0471(12) 0.0623(15) 0.0614(15) 0.0117(12) 0.0028(10) -0.0105(12)
N14 0.0453(11) 0.0462(12) 0.0426(11) -0.0012(9) 0.0015(9) -0.0049(9)
C11 0.0479(15) 0.069(2) 0.092(3) 0.0175(19) 0.0175(16) -0.0043(15)
C12 0.0718(19) 0.0554(18) 0.0591(17) 0.0064(15) 0.0104(15) -0.0078(15)
C13 0.0622(17) 0.0620(18) 0.0580(17) 0.0088(15) -0.0071(14) -0.0015(15)
C14 0.0499(14) 0.0635(18) 0.0558(17) 0.0079(14) -0.0048(12) -0.0049(14)
C15 0.0447(12) 0.0459(14) 0.0475(13) -0.0044(11) 0.0037(10) -0.0031(11)
C16 0.0439(12) 0.0491(14) 0.0445(13) -0.0023(11) -0.0007(10) -0.0019(11)
C17 0.0519(13) 0.0479(15) 0.0459(14) -0.0018(12) 0.0025(11) -0.0077(11)
C18 0.0475(15) 0.075(2) 0.071(2) 0.0150(17) -0.0060(14) -0.0016(15)

loop_
_atom_type_symbol
_atom_type_description
_atom_type_scat_dispersion_real
_atom_type_scat_dispersion_imag
_atom_type_scat_source
S S 0.3331 0.5567 'International Tables Vol C Tables 4.2.6.8 and 6.1.1.4'
N N 0.0311 0.0180 'International Tables Vol C Tables 4.2.6.8 and 6.1.1.4'
C C 0.0181 0.0091 'International Tables Vol C Tables 4.2.6.8 and 6.1.1.4'
H H 0.0000 0.0000 'International Tables Vol C Tables 4.2.6.8 and 6.1.1.4'

loop_
_geom_angle_atom_site_label_1
_geom_angle_atom_site_label_2
_geom_angle_atom_site_label_3
_geom_angle
C15 N11 C11 116.4(3)
C16 N12 N13 104.2(2)
C17 N13 N12 113.5(2)
C17 N13 H13A 128(2)
N12 N13 H13A 118(2)
C17 N14 C16 106.6(2)
C17 N14 C18 123.3(2)
C16 N14 C18 129.9(2)
N11 C11 C12 124.5(3)
N11 C11 H11 112.1
C12 C11 H11 123.3
C11 C12 C13 118.0(3)
C11 C12 H12 120.7
C13 C12 H12 121.3
C14 C13 C12 119.3(3)
C14 C13 H13 120.9
C12 C13 H13 119.7
C13 C14 C15 118.7(3)
C13 C14 H14 118.6
C15 C14 H14 122.4
N11 C15 C14 123.0(3)
N11 C15 C16 117.8(3)
C14 C15 C16 119.1(2)
N12 C16 N14 111.3(2)
N12 C16 C15 120.9(2)
N14 C16 C15 127.9(2)
N13 C17 N14 104.4(2)
N13 C17 S1 128.3(2)
N14 C17 S1 127.2(2)
N14 C18 H18A 107.4
N14 C18 H18B 113.8
H18A C18 H18B 111.8
N14 C18 H18C 110.2
H18A C18 H18C 107.6
H18B C18 H18C 105.9

loop_
_geom_bond_atom_site_label_1
_geom_bond_atom_site_label_2
_geom_bond_distance
S1 C17 1.679(3)
N11 C15 1.334(3)
N11 C11 1.346(4)
N12 C16 1.312(3)
N12 N13 1.370(3)
N13 C17 1.336(4)
N13 H13A 0.97(3)
N14 C17 1.387(3)
N14 C16 1.389(3)
N14 C18 1.435(3)
C11 C12 1.364(5)
C11 H11 0.9319
C12 C13 1.380(4)
C12 H12 1.0346
C13 C14 1.370(4)
C13 H13 0.8971
C14 C15 1.393(4)
C14 H14 1.0010
C15 C16 1.465(4)
C18 H18A 0.8902
C18 H18B 0.8671
C18 H18C 1.0377

loop_
_geom_hbond_atom_site_label_D
_geom_hbond_atom_site_label_H
_geom_hbond_atom_site_label_A
_geom_hbond_distance_DH
_geom_hbond_distance_HA
_geom_hbond_distance_DA
_geom_hbond_angle_DHA
_geom_hbond_site_symmetry_A
N13 H13A S1 0.97(3) 2.32(3) 3.281(3) 172(3) 3_556
C18 H18C S1 1.04 2.69 3.196(3) 110.2 .

loop_
_geom_torsion_atom_site_label_1
_geom_torsion_atom_site_label_2
_geom_torsion_atom_site_label_3
_geom_torsion_atom_site_label_4
_geom_torsion
C16 N12 N13 C17 0.0(4)
C15 N11 C11 C12 -0.1(6)
N11 C11 C12 C13 -0.1(6)
C11 C12 C13 C14 0.0(5)
C12 C13 C14 C15 0.4(5)
C11 N11 C15 C14 0.6(5)
C11 N11 C15 C16 178.9(3)
C13 C14 C15 N11 -0.7(5)
C13 C14 C15 C16 -179.1(3)
N13 N12 C16 N14 0.4(3)
N13 N12 C16 C15 179.7(3)
C17 N14 C16 N12 -0.6(3)
C18 N14 C16 N12 -175.1(3)
C17 N14 C16 C15 -179.9(3)
C18 N14 C16 C15 5.6(5)
N11 C15 C16 N12 -174.0(3)
C14 C15 C16 N12 4.5(4)
N11 C15 C16 N14 5.3(4)
C14 C15 C16 N14 -176.2(3)
N12 N13 C17 N14 -0.4(3)
N12 N13 C17 S1 -179.4(2)
C16 N14 C17 N13 0.6(3)
C18 N14 C17 N13 175.5(3)
C16 N14 C17 S1 179.6(2)
C18 N14 C17 S1 -5.4(4)
